data_7232481
loop_
_publ_author_name
'Nezhadali Baghan, Zahra'
'Salimi, Alireza'
'Eshtiagh-Hosseini, Hossein'
'Oliver, Allen G.'

_publ_section_title
;
 Hydrogen-bonded 3D network of d10-metal halide coordination polymer
 containing N-(3-pyridinyl) nicotinamide: influence of ligand
 conformation, halide anions and solvent
;
_journal_issue 16
_journal_name_full CrystEngComm
_journal_page_first 2691
_journal_paper_doi 10.1039/C9CE00107G
_journal_volume 21
_journal_year 2019
_chemical_formula_sum 'C11 H9 Br2 Hg N3 O'
_chemical_formula_weight 559.62
_space_group_crystal_system monoclinic
_space_group_IT_number 14
_space_group_name_Hall '-P 2yn'
_space_group_name_H-M_alt 'P 1 21/n 1'
_symmetry_space_group_name_Hall '-P 2yn'
_symmetry_space_group_name_H-M 'P 1 21/n 1'
_atom_sites_solution_hydrogens geom
_audit_creation_method SHELXL-2013
_audit_update_record
;
2019-02-16 deposited with the CCDC.    2019-03-08 downloaded from the CCDC.
;
_cell_angle_alpha 90
_cell_angle_beta 93.939(2)
_cell_angle_gamma 90
_cell_formula_units_Z 4
_cell_length_a 7.9879(14)
_cell_length_b 13.791(2)
_cell_length_c 12.334(2)
_cell_measurement_reflns_used 9982
_cell_measurement_temperature 120(2)
_cell_measurement_theta_max 28.54
_cell_measurement_theta_min 2.22
_cell_volume 1355.5(4)
_computing_cell_refinement 'Bruker SAINT'
_computing_data_collection 'Bruker APEX2'
_computing_data_reduction 'Bruker SAINT'
_computing_structure_refinement 'SHELXL-2013 (Sheldrick, 2013)'
_diffrn_ambient_temperature 120(2)
_diffrn_measured_fraction_theta_full 1.000
_diffrn_measured_fraction_theta_max 0.999
_diffrn_measurement_device_type 'Bruker APEX-II'
_diffrn_measurement_method 'combination of \w and \f-scans'
_diffrn_radiation_type MoK\a
_diffrn_radiation_wavelength 0.71073
_diffrn_reflns_av_R_equivalents 0.0277
_diffrn_reflns_av_unetI/netI 0.0162
_diffrn_reflns_Laue_measured_fraction_full 1.000
_diffrn_reflns_Laue_measured_fraction_max 0.999
_diffrn_reflns_limit_h_max 10
_diffrn_reflns_limit_h_min -10
_diffrn_reflns_limit_k_max 18
_diffrn_reflns_limit_k_min -18
_diffrn_reflns_limit_l_max 16
_diffrn_reflns_limit_l_min -16
_diffrn_reflns_number 26546
_diffrn_reflns_point_group_measured_fraction_full 1.000
_diffrn_reflns_point_group_measured_fraction_max 0.999
_diffrn_reflns_theta_full 25.242
_diffrn_reflns_theta_max 28.552
_diffrn_reflns_theta_min 2.218
_diffrn_source 'fine-focus sealed tube'
_exptl_absorpt_coefficient_mu 17.240
_exptl_absorpt_correction_T_max 0.6709
_exptl_absorpt_correction_T_min 0.1839
_exptl_absorpt_correction_type numerical
_exptl_absorpt_process_details 'SADABS (Krause et al., 2015)'
_exptl_crystal_colour colourless
_exptl_crystal_density_diffrn 2.742
_exptl_crystal_description rod
_exptl_crystal_F_000 1016
_exptl_crystal_size_max 0.219
_exptl_crystal_size_mid 0.133
_exptl_crystal_size_min 0.062
_refine_diff_density_max 4.741
_refine_diff_density_min -4.052
_refine_diff_density_rms 0.385
_refine_ls_extinction_method none
_refine_ls_goodness_of_fit_ref 1.421
_refine_ls_hydrogen_treatment constr
_refine_ls_matrix_type full
_refine_ls_number_parameters 151
_refine_ls_number_reflns 3455
_refine_ls_number_restraints 0
_refine_ls_restrained_S_all 1.421
_refine_ls_R_factor_all 0.0846
_refine_ls_R_factor_gt 0.0817
_refine_ls_shift/su_max 0.000
_refine_ls_shift/su_mean 0.000
_refine_ls_structure_factor_coef Fsqd
_refine_ls_weighting_details 'w=1/[\s^2^(Fo^2^)+90.5305P] where P=(Fo^2^+2Fc^2^)/3'
_refine_ls_weighting_scheme calc
_refine_ls_wR_factor_gt 0.1776
_refine_ls_wR_factor_ref 0.1787
_reflns_Friedel_coverage 0.000
_reflns_number_gt 3261
_reflns_number_total 3455
_reflns_threshold_expression 'I > 2\s(I)'
_cod_data_source_file c9ce00107g2.cif
_cod_data_source_block shelx_CCDC1
_cod_depositor_comments 'Adding full bibliography for 7232480--7232484.cif.'
_cod_database_code 7232481
_shelx_space_group_comment
;
The symmetry employed for this shelxl refinement is uniquely defined
by the following loop, which should always be used as a source of
symmetry information in preference to the above space-group names.
They are only intended as comments.
;
_shelx_estimated_absorpt_t_min 0.116
_shelx_estimated_absorpt_t_max 0.415
_shelxl_version_number 2013-4

loop_
_space_group_symop_operation_xyz
'x, y, z'
'-x+1/2, y+1/2, -z+1/2'
'-x, -y, -z'
'x-1/2, -y-1/2, z-1/2'

loop_
_atom_site_label
_atom_site_type_symbol
_atom_site_fract_x
_atom_site_fract_y
_atom_site_fract_z
_atom_site_U_iso_or_equiv
_atom_site_adp_type
_atom_site_occupancy
_atom_site_site_symmetry_order
_atom_site_calc_flag
_atom_site_refinement_flags_posn
_atom_site_refinement_flags_adp
C1 C 0.456(2) 0.4736(13) 0.2193(14) 0.028(4) Uani 1 1 d . .
H1 H 0.5172 0.4961 0.2833 0.034 Uiso 1 1 calc R U
C2 C 0.535(2) 0.4129(13) 0.1510(15) 0.027(4) Uani 1 1 d . .
C3 C 0.448(2) 0.3807(14) 0.0611(16) 0.033(4) Uani 1 1 d . .
H3 H 0.5012 0.3403 0.0115 0.039 Uiso 1 1 calc R U
C4 C 0.278(2) 0.4062(13) 0.0398(14) 0.024(2) Uani 1 1 d . .
H4 H 0.2130 0.3807 -0.0213 0.029 Uiso 1 1 calc R U
C5 C 0.208(2) 0.4697(13) 0.1111(14) 0.024(2) Uani 1 1 d . .
H5 H 0.0952 0.4901 0.0965 0.029 Uiso 1 1 calc R U
C6 C 0.722(2) 0.3839(14) 0.1644(14) 0.031(4) Uani 1 1 d . .
C7 C 0.950(2) 0.3467(14) 0.2976(16) 0.031(2) Uani 1 1 d . .
C8 C 1.024(2) 0.3866(12) 0.3933(16) 0.028(4) Uani 1 1 d . .
H8 H 0.9694 0.4369 0.4302 0.034 Uiso 1 1 calc R U
C9 C 1.175(2) 0.3516(13) 0.4320(13) 0.026(4) Uani 1 1 d . .
H9 H 1.2237 0.3737 0.4999 0.032 Uiso 1 1 calc R U
C10 C 1.258(2) 0.2842(12) 0.3732(12) 0.020(3) Uani 1 1 d . .
H10 H 1.3656 0.2627 0.4000 0.024 Uiso 1 1 calc R U
C11 C 1.037(2) 0.2779(13) 0.2415(14) 0.028(4) Uani 1 1 d . .
H11 H 0.9874 0.2518 0.1756 0.033 Uiso 1 1 calc R U
N1 N 0.2940(17) 0.5032(11) 0.1996(11) 0.023(3) Uani 1 1 d . .
N2 N 1.1899(18) 0.2476(10) 0.2788(11) 0.022(3) Uani 1 1 d . .
N3 N 0.7829(19) 0.3814(12) 0.2670(13) 0.031(2) Uani 1 1 d . .
H3A H 0.7196 0.4016 0.3181 0.037 Uiso 1 1 calc R U
O1 O 0.8026(15) 0.3598(9) 0.0841(9) 0.026(3) Uani 1 1 d . .
Br1 Br 0.3734(2) 0.61327(16) 0.48022(13) 0.0317(4) Uani 1 1 d . .
Br2 Br -0.1311(2) 0.63103(13) 0.25850(13) 0.0253(3) Uani 1 1 d . .
Hg1 Hg 0.17449(8) 0.62317(5) 0.31328(5) 0.02695(19) Uani 1 1 d . .

loop_
_atom_site_aniso_label
_atom_site_aniso_U_11
_atom_site_aniso_U_22
_atom_site_aniso_U_33
_atom_site_aniso_U_23
_atom_site_aniso_U_13
_atom_site_aniso_U_12
C1 0.032(9) 0.025(8) 0.025(8) 0.000(7) -0.018(7) -0.012(7)
C2 0.021(8) 0.022(8) 0.039(10) 0.005(7) 0.000(7) -0.004(6)
C3 0.028(9) 0.024(8) 0.046(10) 0.002(8) 0.002(7) 0.005(7)
C4 0.020(5) 0.029(6) 0.024(5) 0.001(5) -0.004(4) 0.008(5)
C5 0.020(5) 0.029(6) 0.024(5) 0.001(5) -0.004(4) 0.008(5)
C6 0.045(10) 0.025(9) 0.024(8) 0.010(7) 0.001(7) 0.000(8)
C7 0.032(6) 0.026(6) 0.037(6) 0.001(5) 0.006(5) -0.006(5)
C8 0.023(8) 0.013(7) 0.049(10) 0.004(7) 0.013(7) 0.005(6)
C9 0.028(8) 0.030(9) 0.020(7) 0.005(6) 0.000(6) 0.007(7)
C10 0.018(7) 0.025(8) 0.017(7) 0.005(6) -0.007(5) 0.002(6)
C11 0.028(8) 0.027(9) 0.026(8) 0.001(7) -0.016(7) -0.007(7)
N1 0.021(7) 0.025(7) 0.022(6) 0.005(5) -0.009(5) -0.002(5)
N2 0.026(7) 0.022(6) 0.018(6) 0.002(5) -0.008(5) -0.002(5)
N3 0.032(6) 0.026(6) 0.037(6) 0.001(5) 0.006(5) -0.006(5)
O1 0.030(6) 0.028(6) 0.022(5) 0.003(5) 0.010(5) 0.010(5)
Br1 0.0280(8) 0.0486(11) 0.0179(7) 0.0041(7) -0.0032(6) 0.0012(8)
Br2 0.0258(7) 0.0225(8) 0.0267(7) -0.0011(6) -0.0046(6) 0.0003(6)
Hg1 0.0262(3) 0.0333(3) 0.0207(3) 0.0015(3) -0.0028(2) -0.0005(3)

loop_
_atom_type_symbol
_atom_type_description
_atom_type_scat_dispersion_real
_atom_type_scat_dispersion_imag
_atom_type_scat_source
C C 0.0033 0.0016 'International Tables Vol C Tables 4.2.6.8 and 6.1.1.4'
H H 0.0000 0.0000 'International Tables Vol C Tables 4.2.6.8 and 6.1.1.4'
N N 0.0061 0.0033 'International Tables Vol C Tables 4.2.6.8 and 6.1.1.4'
O O 0.0106 0.0060 'International Tables Vol C Tables 4.2.6.8 and 6.1.1.4'
Br Br -0.2901 2.4595 'International Tables Vol C Tables 4.2.6.8 and 6.1.1.4'
Hg Hg -2.3894 9.2266 'International Tables Vol C Tables 4.2.6.8 and 6.1.1.4'

loop_
_geom_angle_atom_site_label_1
_geom_angle_atom_site_label_2
_geom_angle_atom_site_label_3
_geom_angle
_geom_angle_site_symmetry_1
_geom_angle_site_symmetry_3
N1 C1 C2 123.0(15) . .
C3 C2 C1 118.2(16) . .
C3 C2 C6 116.5(17) . .
C1 C2 C6 125.1(16) . .
C2 C3 C4 120.7(18) . .
C5 C4 C3 117.5(16) . .
N1 C5 C4 122.3(15) . .
O1 C6 N3 124.4(18) . .
O1 C6 C2 121.9(16) . .
N3 C6 C2 113.6(16) . .
C11 C7 C8 119.8(17) . .
C11 C7 N3 125.5(17) . .
C8 C7 N3 114.7(16) . .
C9 C8 C7 118.0(17) . .
C8 C9 C10 120.2(16) . .
N2 C10 C9 122.0(15) . .
N2 C11 C7 121.1(16) . .
C5 N1 C1 118.2(15) . .
C5 N1 Hg1 120.9(11) . .
C1 N1 Hg1 120.8(11) . .
C11 N2 C10 118.8(15) . .
C11 N2 Hg1 119.9(11) . 2_645
C10 N2 Hg1 121.1(11) . 2_645
C6 N3 C7 122.2(17) . .
N2 Hg1 N1 90.4(5) 2_655 .
N2 Hg1 Br2 108.2(3) 2_655 .
N1 Hg1 Br2 107.0(3) . .
N2 Hg1 Br1 98.5(3) 2_655 .
N1 Hg1 Br1 100.7(3) . .
Br2 Hg1 Br1 140.93(6) . .

loop_
_geom_bond_atom_site_label_1
_geom_bond_atom_site_label_2
_geom_bond_distance
_geom_bond_site_symmetry_2
C1 N1 1.36(2) .
C1 C2 1.37(3) .
C2 C3 1.34(3) .
C2 C6 1.54(3) .
C3 C4 1.41(2) .
C4 C5 1.38(2) .
C5 N1 1.33(2) .
C6 O1 1.26(2) .
C6 N3 1.33(2) .
C7 C11 1.39(3) .
C7 C8 1.39(3) .
C7 N3 1.44(2) .
C8 C9 1.36(2) .
C9 C10 1.38(2) .
C10 N2 1.348(19) .
C11 N2 1.34(2) .
N1 Hg1 2.408(15) .
N2 Hg1 2.362(15) 2_645
Br1 Hg1 2.5164(17) .
Br2 Hg1 2.4902(18) .
Hg1 N2 2.362(15) 2_655
